data_7119152
loop_
_publ_author_name
'Hanke, Felix'
'Hindley, Sarah'
'Jones, Anthony C.'
'Steiner, Alexander'

_publ_section_title
;
 The solid state structures of the high and low temperature phases of
 dimethylcadmium
;
_journal_issue 66
_journal_name_full 'Chemical Communications'
_journal_page_first 10144
_journal_paper_doi 10.1039/C6CC05851E
_journal_volume 52
_journal_year 2016
_chemical_formula_moiety 'C2 H6 Cd'
_chemical_formula_sum 'C2 H6 Cd'
_chemical_formula_weight 142.47
_chemical_melting_point 270
_chemical_name_common \a-Diemthylcadmium
_chemical_name_systematic \a-Diemthylcadmium
_space_group_crystal_system tetragonal
_space_group_IT_number 136
_space_group_name_Hall '-P 4n 2n'
_space_group_name_H-M_alt 'P 42/m n m'
_symmetry_space_group_name_Hall '-P 4n 2n'
_symmetry_space_group_name_H-M 'P 42/m n m'
_audit_creation_method SHELXL-2014/7
_cell_angle_alpha 90
_cell_angle_beta 90
_cell_angle_gamma 90
_cell_formula_units_Z 2
_cell_length_a 7.195(7)
_cell_length_b 7.195(7)
_cell_length_c 4.118(4)
_cell_measurement_reflns_used 261
_cell_measurement_temperature 240(2)
_cell_measurement_theta_max 49.840
_cell_measurement_theta_min 8.035
_cell_volume 213.2(4)
_computing_cell_refinement 'Bruker Apex'
_computing_data_collection 'Bruker Apex'
_computing_data_reduction 'Bruker Apex'
_computing_structure_refinement 'SHELXL-2014/7 (Sheldrick, 2014)'
_diffrn_ambient_temperature 240(2)
_diffrn_measured_fraction_theta_full 1.000
_diffrn_measured_fraction_theta_max 1.000
_diffrn_measurement_device_type 'Bruker Smart Apex'
_diffrn_measurement_method \w-scans
_diffrn_radiation_type MoK\a
_diffrn_radiation_wavelength 0.71073
_diffrn_reflns_av_R_equivalents 0.0385
_diffrn_reflns_av_unetI/netI 0.0346
_diffrn_reflns_Laue_measured_fraction_full 1.000
_diffrn_reflns_Laue_measured_fraction_max 1.000
_diffrn_reflns_limit_h_max 8
_diffrn_reflns_limit_h_min -8
_diffrn_reflns_limit_k_max 8
_diffrn_reflns_limit_k_min -3
_diffrn_reflns_limit_l_max 2
_diffrn_reflns_limit_l_min -5
_diffrn_reflns_number 540
_diffrn_reflns_point_group_measured_fraction_full 1.000
_diffrn_reflns_point_group_measured_fraction_max 1.000
_diffrn_reflns_theta_full 25.242
_diffrn_reflns_theta_max 25.919
_diffrn_reflns_theta_min 4.005
_diffrn_source sealed-tube
_exptl_absorpt_coefficient_mu 4.884
_exptl_absorpt_correction_T_max 0.7453
_exptl_absorpt_correction_T_min 0.2024
_exptl_absorpt_correction_type multi-scan
_exptl_absorpt_process_details SADABS
_exptl_crystal_colour colourless
_exptl_crystal_density_diffrn 2.219
_exptl_crystal_description cylindrical
_exptl_crystal_F_000 132
_exptl_crystal_size_max 1.0
_exptl_crystal_size_mid 0.5
_exptl_crystal_size_min 0.5
_refine_diff_density_max 0.682
_refine_diff_density_min -0.379
_refine_diff_density_rms 0.104
_refine_ls_extinction_coef 0.030(8)
_refine_ls_extinction_expression Fc^*^=kFc[1+0.001xFc^2^\l^3^/sin(2\q)]^-1/4^
_refine_ls_extinction_method 'SHELXL-2014/7 (Sheldrick 2014)'
_refine_ls_goodness_of_fit_ref 0.985
_refine_ls_hydrogen_treatment refxyz
_refine_ls_matrix_type full
_refine_ls_number_parameters 13
_refine_ls_number_reflns 135
_refine_ls_number_restraints 9
_refine_ls_restrained_S_all 0.951
_refine_ls_R_factor_all 0.0392
_refine_ls_R_factor_gt 0.0257
_refine_ls_shift/su_max 0.000
_refine_ls_shift/su_mean 0.000
_refine_ls_structure_factor_coef Fsqd
_refine_ls_weighting_details 'w=1/[\s^2^(Fo^2^)+(0.0400P)^2^] where P=(Fo^2^+2Fc^2^)/3'
_refine_ls_weighting_scheme calc
_refine_ls_wR_factor_gt 0.0614
_refine_ls_wR_factor_ref 0.0702
_reflns_Friedel_coverage 0.000
_reflns_Friedel_fraction_full .
_reflns_Friedel_fraction_max .
_reflns_number_gt 86
_reflns_number_total 135
_reflns_threshold_expression 'I > 2\s(I)'
_cod_data_source_file Me2Cd-a.cif
_cod_data_source_block Me2Cd-a
_cod_original_cell_volume 213.2(5)
_cod_database_code 7119152

loop_
_space_group_symop_operation_xyz
'x, y, z'
'-y+1/2, x+1/2, z+1/2'
'-x, -y, z'
'y+1/2, -x+1/2, z+1/2'
'x+1/2, -y+1/2, -z+1/2'
'-x+1/2, y+1/2, -z+1/2'
'y, x, -z'
'-y, -x, -z'
'-x, -y, -z'
'y-1/2, -x-1/2, -z-1/2'
'x, y, -z'
'-y-1/2, x-1/2, -z-1/2'
'-x-1/2, y-1/2, z-1/2'
'x-1/2, -y-1/2, z-1/2'
'-y, -x, z'
'y, x, z'

loop_
_atom_site_label
_atom_site_type_symbol
_atom_site_fract_x
_atom_site_fract_y
_atom_site_fract_z
_atom_site_U_iso_or_equiv
_atom_site_adp_type
_atom_site_occupancy
_atom_site_site_symmetry_order
_atom_site_calc_flag
_atom_site_refinement_flags_posn
_atom_site_refinement_flags_adp
_atom_site_refinement_flags_occupancy
_atom_site_disorder_assembly
_atom_site_disorder_group
Cd1 Cd 0.0000 0.0000 0.0000 0.0555(6) Uani 1 8 d DS T P . .
C1 C 0.20640(17) 0.20640(17) 0.0838(4) 0.073(4) Uiso 0.5 2 d DS . P . .
H1A H 0.22296(19) 0.22296(19) 0.3133(4) 0.110 Uiso 0.5 2 d DS U P . .
H1B H 0.16754(17) 0.32163(17) -0.0121(4) 0.110 Uiso 0.25 1 d DS U P . .
H1C H 0.32163(17) 0.16754(17) -0.0121(4) 0.110 Uiso 0.25 1 d DS U P . .

loop_
_atom_site_aniso_label
_atom_site_aniso_U_11
_atom_site_aniso_U_22
_atom_site_aniso_U_33
_atom_site_aniso_U_23
_atom_site_aniso_U_13
_atom_site_aniso_U_12
Cd1 0.0544(6) 0.0544(6) 0.0578(7) 0.000 0.000 -0.0047(5)

loop_
_atom_type_symbol
_atom_type_description
_atom_type_scat_dispersion_real
_atom_type_scat_dispersion_imag
_atom_type_scat_source
C C 0.0033 0.0016 'International Tables Vol C Tables 4.2.6.8 and 6.1.1.4'
H H 0.0000 0.0000 'International Tables Vol C Tables 4.2.6.8 and 6.1.1.4'
Cd Cd -0.8075 1.2024 'International Tables Vol C Tables 4.2.6.8 and 6.1.1.4'

loop_
_geom_angle_atom_site_label_1
_geom_angle_atom_site_label_2
_geom_angle_atom_site_label_3
_geom_angle
_geom_angle_site_symmetry_1
_geom_angle_site_symmetry_3
C1 Cd1 C1 180.0 9 .
Cd1 C1 H1A 109.437(14) . .
Cd1 C1 H1B 109.44(2) . .
Cd1 C1 H1C 109.44(2) . .
H1A C1 H1B 109.51(4) . .
H1A C1 H1C 109.51(4) . .
H1B C1 H1C 109.51(4) . .

loop_
_geom_bond_atom_site_label_1
_geom_bond_atom_site_label_2
_geom_bond_distance
_geom_bond_site_symmetry_2
Cd1 C1 2.128(3) .
Cd1 C1 2.128(3) 9
C1 H1A 0.9600(9) .
C1 H1B 0.9600(8) .
C1 H1C 0.9600(8) .
